data_7246447
loop_
_publ_author_name
'Lan, Honghong'
'Miao, Shaobin'
'Zhang, Yu'
'Wang, Weizhou'

_publ_section_title
;
 On the inverse correlation between the hydrogen bond strength and
 chalcogen bond strength in the cyclic supramolecular heterosynthon
 [--Se--N&#xE001;]&#x22EF;[HOOC--]
;
_journal_issue 14
_journal_name_full CrystEngComm
_journal_page_first 2159
_journal_page_last 2164
_journal_paper_doi 10.1039/D3CE00100H
_journal_volume 25
_journal_year 2023
_chemical_formula_moiety 'C6 H4 N2 Se, C7 H5 N O4'
_chemical_formula_sum 'C13 H9 N3 O4 Se'
_chemical_formula_weight 350.19
_space_group_crystal_system triclinic
_space_group_IT_number 2
_space_group_name_Hall '-P 1'
_space_group_name_H-M_alt 'P -1'
_atom_sites_solution_hydrogens geom
_atom_sites_solution_primary dual
_audit_creation_date 2020-12-07
_audit_creation_method
;
Olex2 1.2
(compiled 2018.05.29 svn.r3508 for OlexSys, GUI svn.r5506)
;
_audit_update_record
;
2023-02-01 deposited with the CCDC.	2023-03-16 downloaded from the CCDC.
;
_cell_angle_alpha 76.886(3)
_cell_angle_beta 76.865(3)
_cell_angle_gamma 69.400(4)
_cell_formula_units_Z 2
_cell_length_a 6.7936(2)
_cell_length_b 7.3480(3)
_cell_length_c 14.7847(5)
_cell_measurement_reflns_used 5977
_cell_measurement_temperature 290
_cell_measurement_theta_max 24.9730
_cell_measurement_theta_min 3.8190
_cell_volume 663.98(4)
_computing_cell_refinement 'CrysAlisPro 1.171.40.53 (Rigaku OD, 2019)'
_computing_data_collection 'CrysAlisPro 1.171.40.53 (Rigaku OD, 2019)'
_computing_data_reduction 'CrysAlisPro 1.171.40.53 (Rigaku OD, 2019)'
_computing_molecular_graphics 'Olex2 (Dolomanov et al., 2009)'
_computing_publication_material 'Olex2 (Dolomanov et al., 2009)'
_computing_structure_refinement 'ShelXL (Sheldrick, 2015)'
_computing_structure_solution 'ShelXT (Sheldrick, 2015)'
_diffrn_ambient_temperature 290
_diffrn_detector 'CCD plate'
_diffrn_detector_area_resol_mean 8.0584
_diffrn_detector_type EosS2
_diffrn_measured_fraction_theta_full 0.998
_diffrn_measured_fraction_theta_max 0.911
_diffrn_measurement_details
;
List of Runs (angles in degrees, time in seconds):

  # Type    Start    End  Width  t~exp~   \w     \q     \k     \f   Frames
#--------------------------------------------------------------------------
  1  \w    -20.00  25.00   1.00   12.57    --  -13.49 -99.00 -60.00   45
  2  \w    -81.00   3.00   1.00   12.57    --  -13.49 -57.00  30.00   84
  3  \w     -4.00  84.00   1.00   12.57    --   14.89  38.00-180.00   88
  4  \w    -20.00  54.00   1.00   12.57    --   14.89 -99.00   0.00   74
  5  \w     -2.00  82.00   1.00   12.57    --   14.89  57.00 -30.00   84
  6  \w     -4.00  84.00   1.00   12.57    --   14.89  38.00 -90.00   88
  7  \w     -9.00  61.00   1.00   12.57    --   14.89-112.00 104.52   70
  8  \w    -53.00  42.00   1.00   12.57    --   14.89 -77.00-180.00   95
  9  \w      8.00  74.00   1.00   12.57    --   14.89-134.00 -82.84   66
 10  \w    -20.00  25.00   1.00   12.57    --  -13.49 -99.00   0.00   45
 11  \w    -43.00  58.00   1.00   12.57    --  -13.49  19.00 -90.00  101
 12  \w    -10.00  61.00   1.00   12.57    --   14.89-111.00 145.67   71
 13  \w    -20.00  54.00   1.00   12.57    --   14.89 -99.00-180.00   74
 14  \w    -20.00  26.00   1.00   12.57    --   14.89 -99.00  30.00   46
 15  \w     35.00  87.00   1.00   12.57    --   14.89 178.00-150.00   52
;
_diffrn_measurement_device 'four-circle diffractometer'
_diffrn_measurement_device_type 'SuperNova, Single source at offset/far, EosS2'
_diffrn_measurement_method '\w scans'
_diffrn_orient_matrix_type 'CrysAlisPro convention (1999,Acta A55,543-557)'
_diffrn_orient_matrix_UB_11 0.0893490000
_diffrn_orient_matrix_UB_12 -0.0815778000
_diffrn_orient_matrix_UB_13 0.0118507000
_diffrn_orient_matrix_UB_21 0.0296034000
_diffrn_orient_matrix_UB_22 0.0584651000
_diffrn_orient_matrix_UB_23 0.0232993000
_diffrn_orient_matrix_UB_31 -0.0625735000
_diffrn_orient_matrix_UB_32 -0.0290694000
_diffrn_orient_matrix_UB_33 0.0425252000
_diffrn_radiation_monochromator mirror
_diffrn_radiation_probe x-ray
_diffrn_radiation_type MoK\a
_diffrn_radiation_wavelength 0.71073
_diffrn_reflns_av_R_equivalents 0.0414
_diffrn_reflns_av_unetI/netI 0.0371
_diffrn_reflns_Laue_measured_fraction_full 0.998
_diffrn_reflns_Laue_measured_fraction_max 0.911
_diffrn_reflns_limit_h_max 8
_diffrn_reflns_limit_h_min -8
_diffrn_reflns_limit_k_max 9
_diffrn_reflns_limit_k_min -9
_diffrn_reflns_limit_l_max 19
_diffrn_reflns_limit_l_min -19
_diffrn_reflns_number 15689
_diffrn_reflns_point_group_measured_fraction_full 0.998
_diffrn_reflns_point_group_measured_fraction_max 0.911
_diffrn_reflns_theta_full 25.242
_diffrn_reflns_theta_max 28.350
_diffrn_reflns_theta_min 3.330
_diffrn_source 'micro-focus sealed X-ray tube'
_diffrn_source_type 'SuperNova (Mo) X-ray Source'
_exptl_absorpt_coefficient_mu 2.848
_exptl_absorpt_correction_T_max 1.00000
_exptl_absorpt_correction_T_min 0.72909
_exptl_absorpt_correction_type multi-scan
_exptl_absorpt_process_details
;
CrysAlisPro 1.171.40.53 (Rigaku Oxford Diffraction, 2019)
Empirical absorption correction using spherical harmonics,
 implemented in SCALE3 ABSPACK scaling algorithm.
;
_exptl_crystal_colour colourless
_exptl_crystal_colour_primary colourless
_exptl_crystal_density_diffrn 1.752
_exptl_crystal_description block
_exptl_crystal_F_000 348
_exptl_crystal_size_max 0.25
_exptl_crystal_size_mid 0.24
_exptl_crystal_size_min 0.23
_refine_diff_density_max 1.038
_refine_diff_density_min -0.256
_refine_diff_density_rms 0.073
_refine_ls_extinction_method none
_refine_ls_goodness_of_fit_ref 1.092
_refine_ls_hydrogen_treatment constr
_refine_ls_matrix_type full
_refine_ls_number_parameters 191
_refine_ls_number_reflns 3024
_refine_ls_number_restraints 0
_refine_ls_restrained_S_all 1.092
_refine_ls_R_factor_all 0.0537
_refine_ls_R_factor_gt 0.0414
_refine_ls_shift/su_max 0.001
_refine_ls_shift/su_mean 0.000
_refine_ls_structure_factor_coef Fsqd
_refine_ls_weighting_details 'w=1/[\s^2^(Fo^2^)+(0.0481P)^2^+0.2429P] where P=(Fo^2^+2Fc^2^)/3'
_refine_ls_weighting_scheme calc
_refine_ls_wR_factor_gt 0.0932
_refine_ls_wR_factor_ref 0.0980
_reflns_Friedel_coverage 0.000
_reflns_number_gt 2581
_reflns_number_total 3024
_reflns_threshold_expression 'I > 2\s(I)'
_cod_data_source_file d3ce00100h2.cif
_cod_data_source_block miao20201204-2
_cod_depositor_comments 'Adding full bibliography for 7246446--7246448.cif.'
_cod_database_code 7246447
_shelx_shelxl_version_number 2014/7
_shelx_space_group_comment
;
The symmetry employed for this shelxl refinement is uniquely defined
by the following loop, which should always be used as a source of
symmetry information in preference to the above space-group names.
They are only intended as comments.
;
_reflns_odcompleteness_completeness 99.79
_reflns_odcompleteness_iscentric 1
_reflns_odcompleteness_theta 25.30
_olex2_refinement_description
;
1. Fixed Uiso
 At 1.2 times of:
  All C(H) groups
 At 1.5 times of:
  All O(H) groups
2.a Aromatic/amide H refined with riding coordinates:
 C3(H3), C4(H4), C5(H5), C6(H6), C8(H8), C9(H9), C11(H11), C12(H12)
2.b Idealised tetrahedral OH refined as rotating group:
 O2(H2)
;
_olex2_submission_special_instructions 'No special instructions were received'
_oxdiff_exptl_absorpt_empirical_details
;
Empirical correction (ABSPACK) includes:
- Absorption correction using spherical harmonics
- Frame scaling
;
_oxdiff_exptl_absorpt_empirical_full_max 1.458
_oxdiff_exptl_absorpt_empirical_full_min 0.670

loop_
_space_group_symop_operation_xyz
'x, y, z'
'-x, -y, -z'

loop_
_atom_site_label
_atom_site_type_symbol
_atom_site_fract_x
_atom_site_fract_y
_atom_site_fract_z
_atom_site_U_iso_or_equiv
_atom_site_adp_type
_atom_site_occupancy
_atom_site_site_symmetry_order
_atom_site_calc_flag
_atom_site_refinement_flags_posn
_atom_site_refinement_flags_adp
_atom_site_refinement_flags_occupancy
_atom_site_disorder_assembly
_atom_site_disorder_group
Se01 Se -0.20445(5) 0.63957(5) 0.14548(2) 0.04080(13) Uani 1 1 d . . . . .
N1 N -0.3028(4) 0.7515(4) 0.03786(18) 0.0420(6) Uani 1 1 d . . . . .
N2 N 0.0578(4) 0.6542(4) 0.09922(16) 0.0350(5) Uani 1 1 d . . . . .
C1 C -0.1428(5) 0.7937(4) -0.0241(2) 0.0343(6) Uani 1 1 d . . . . .
C2 C 0.0568(4) 0.7400(4) 0.00931(18) 0.0302(6) Uani 1 1 d . . . . .
C3 C 0.2371(5) 0.7791(4) -0.0522(2) 0.0371(7) Uani 1 1 d . . . . .
H3 H 0.3667 0.7455 -0.0316 0.045 Uiso 1 1 calc R . . . .
C4 C 0.2131(5) 0.8674(4) -0.1424(2) 0.0431(7) Uani 1 1 d . . . . .
H4 H 0.3290 0.8937 -0.1836 0.052 Uiso 1 1 calc R . . . .
C5 C 0.0159(6) 0.9205(5) -0.1752(2) 0.0464(8) Uani 1 1 d . . . . .
H5 H 0.0064 0.9813 -0.2372 0.056 Uiso 1 1 calc R . . . .
C6 C -0.1567(5) 0.8854(5) -0.1194(2) 0.0442(8) Uani 1 1 d . . . . .
H6 H -0.2836 0.9204 -0.1426 0.053 Uiso 1 1 calc R . . . .
O1 O 0.0340(4) 0.4643(4) 0.31199(16) 0.0576(7) Uani 1 1 d . . . . .
O2 O 0.3312(3) 0.5113(4) 0.22405(15) 0.0558(7) Uani 1 1 d . . . . .
H2 H 0.2575 0.5518 0.1823 0.084 Uiso 1 1 calc GR . . . .
O3 O 0.8637(4) 0.1266(5) 0.60002(18) 0.0704(8) Uani 1 1 d . . . . .
O4 O 0.5843(4) 0.0763(5) 0.68788(16) 0.0696(8) Uani 1 1 d . . . . .
N3 N 0.6787(4) 0.1325(4) 0.61198(17) 0.0425(6) Uani 1 1 d . . . . .
C7 C 0.3449(4) 0.3650(4) 0.38227(19) 0.0331(6) Uani 1 1 d . . . . .
C8 C 0.5620(5) 0.3383(5) 0.3697(2) 0.0389(7) Uani 1 1 d . . . . .
H8 H 0.6334 0.3728 0.3102 0.047 Uiso 1 1 calc R . . . .
C9 C 0.6721(4) 0.2616(5) 0.4442(2) 0.0379(7) Uani 1 1 d . . . . .
H9 H 0.8173 0.2431 0.4359 0.046 Uiso 1 1 calc R . . . .
C10 C 0.5613(4) 0.2123(4) 0.53215(18) 0.0322(6) Uani 1 1 d . . . . .
C11 C 0.3484(5) 0.2345(5) 0.5470(2) 0.0390(7) Uani 1 1 d . . . . .
H11 H 0.2785 0.1988 0.6067 0.047 Uiso 1 1 calc R . . . .
C12 C 0.2392(5) 0.3109(5) 0.4715(2) 0.0379(7) Uani 1 1 d . . . . .
H12 H 0.0946 0.3265 0.4803 0.046 Uiso 1 1 calc R . . . .
C13 C 0.2189(5) 0.4508(5) 0.3034(2) 0.0393(7) Uani 1 1 d . . . . .

loop_
_atom_site_aniso_label
_atom_site_aniso_U_11
_atom_site_aniso_U_22
_atom_site_aniso_U_33
_atom_site_aniso_U_23
_atom_site_aniso_U_13
_atom_site_aniso_U_12
Se01 0.0402(2) 0.0462(2) 0.03550(19) 0.00016(13) -0.00297(13) -0.01928(15)
N1 0.0347(13) 0.0468(16) 0.0469(15) -0.0003(12) -0.0134(11) -0.0159(12)
N2 0.0382(13) 0.0377(14) 0.0302(12) -0.0016(10) -0.0098(10) -0.0130(11)
C1 0.0369(15) 0.0318(15) 0.0363(15) -0.0034(12) -0.0128(12) -0.0105(12)
C2 0.0335(14) 0.0302(15) 0.0285(14) -0.0037(11) -0.0093(11) -0.0101(12)
C3 0.0337(15) 0.0425(18) 0.0384(16) -0.0046(13) -0.0065(12) -0.0168(13)
C4 0.0504(19) 0.0443(19) 0.0346(16) -0.0027(14) -0.0008(14) -0.0210(15)
C5 0.069(2) 0.0434(19) 0.0268(15) 0.0034(13) -0.0134(15) -0.0200(16)
C6 0.0515(19) 0.0441(19) 0.0416(17) 0.0012(14) -0.0262(15) -0.0139(15)
O1 0.0382(13) 0.094(2) 0.0410(13) 0.0027(12) -0.0141(10) -0.0248(13)
O2 0.0416(13) 0.0879(19) 0.0321(12) 0.0117(12) -0.0129(9) -0.0223(13)
O3 0.0468(14) 0.111(2) 0.0515(15) 0.0131(14) -0.0240(12) -0.0287(15)
O4 0.0647(17) 0.108(2) 0.0315(13) 0.0139(13) -0.0127(12) -0.0345(16)
N3 0.0433(15) 0.0484(16) 0.0342(14) 0.0015(11) -0.0112(11) -0.0148(12)
C7 0.0350(15) 0.0350(16) 0.0290(14) -0.0032(12) -0.0055(11) -0.0119(12)
C8 0.0343(15) 0.0505(19) 0.0281(14) 0.0034(13) -0.0035(11) -0.0158(13)
C9 0.0267(14) 0.0493(19) 0.0359(15) 0.0004(13) -0.0056(11) -0.0138(13)
C10 0.0368(15) 0.0334(16) 0.0274(14) -0.0004(11) -0.0083(11) -0.0130(12)
C11 0.0388(16) 0.0498(19) 0.0277(14) -0.0014(13) -0.0004(12) -0.0194(14)
C12 0.0294(14) 0.0504(19) 0.0339(15) -0.0045(13) -0.0030(12) -0.0152(13)
C13 0.0353(16) 0.0471(18) 0.0342(16) -0.0025(13) -0.0091(12) -0.0118(13)

loop_
_atom_type_symbol
_atom_type_description
_atom_type_scat_dispersion_real
_atom_type_scat_dispersion_imag
_atom_type_scat_source
C C 0.0033 0.0016 'International Tables Vol C Tables 4.2.6.8 and 6.1.1.4'
H H 0.0000 0.0000 'International Tables Vol C Tables 4.2.6.8 and 6.1.1.4'
N N 0.0061 0.0033 'International Tables Vol C Tables 4.2.6.8 and 6.1.1.4'
O O 0.0106 0.0060 'International Tables Vol C Tables 4.2.6.8 and 6.1.1.4'
Se Se -0.0929 2.2259 'International Tables Vol C Tables 4.2.6.8 and 6.1.1.4'

loop_
_geom_angle_atom_site_label_1
_geom_angle_atom_site_label_2
_geom_angle_atom_site_label_3
_geom_angle
_geom_angle_site_symmetry_1
_geom_angle_site_symmetry_3
_geom_angle_publ_flag
N1 Se01 N2 94.14(11) . . ?
C1 N1 Se01 106.99(19) . . ?
C2 N2 Se01 106.85(19) . . ?
N1 C1 C2 116.4(3) . . ?
N1 C1 C6 124.6(3) . . ?
C6 C1 C2 119.0(3) . . ?
N2 C2 C1 115.6(3) . . ?
N2 C2 C3 124.1(3) . . ?
C3 C2 C1 120.3(3) . . ?
C2 C3 H3 121.1 . . ?
C4 C3 C2 117.8(3) . . ?
C4 C3 H3 121.1 . . ?
C3 C4 H4 119.1 . . ?
C3 C4 C5 121.9(3) . . ?
C5 C4 H4 119.1 . . ?
C4 C5 H5 119.0 . . ?
C6 C5 C4 122.0(3) . . ?
C6 C5 H5 119.0 . . ?
C1 C6 H6 120.5 . . ?
C5 C6 C1 119.0(3) . . ?
C5 C6 H6 120.5 . . ?
C13 O2 H2 109.5 . . ?
O3 N3 O4 123.0(3) . . ?
O3 N3 C10 119.0(2) . . ?
O4 N3 C10 118.0(3) . . ?
C8 C7 C12 119.4(3) . . ?
C8 C7 C13 122.4(2) . . ?
C12 C7 C13 118.3(2) . . ?
C7 C8 H8 119.6 . . ?
C9 C8 C7 120.7(3) . . ?
C9 C8 H8 119.6 . . ?
C8 C9 H9 120.8 . . ?
C8 C9 C10 118.3(3) . . ?
C10 C9 H9 120.8 . . ?
C9 C10 N3 118.3(2) . . ?
C11 C10 N3 119.2(2) . . ?
C11 C10 C9 122.6(3) . . ?
C10 C11 H11 120.7 . . ?
C10 C11 C12 118.7(3) . . ?
C12 C11 H11 120.7 . . ?
C7 C12 H12 119.8 . . ?
C11 C12 C7 120.3(3) . . ?
C11 C12 H12 119.8 . . ?
O1 C13 O2 123.9(3) . . ?
O1 C13 C7 123.1(3) . . ?
O2 C13 C7 113.0(2) . . ?

loop_
_geom_bond_atom_site_label_1
_geom_bond_atom_site_label_2
_geom_bond_distance
_geom_bond_site_symmetry_2
_geom_bond_publ_flag
Se01 N1 1.777(3) . ?
Se01 N2 1.789(2) . ?
N1 C1 1.331(4) . ?
N2 C2 1.336(3) . ?
C1 C2 1.442(4) . ?
C1 C6 1.427(4) . ?
C2 C3 1.426(4) . ?
C3 H3 0.9300 . ?
C3 C4 1.362(4) . ?
C4 H4 0.9300 . ?
C4 C5 1.423(4) . ?
C5 H5 0.9300 . ?
C5 C6 1.340(5) . ?
C6 H6 0.9300 . ?
O1 C13 1.204(4) . ?
O2 H2 0.8200 . ?
O2 C13 1.323(4) . ?
O3 N3 1.215(3) . ?
O4 N3 1.221(3) . ?
N3 C10 1.469(4) . ?
C7 C8 1.392(4) . ?
C7 C12 1.395(4) . ?
C7 C13 1.493(4) . ?
C8 H8 0.9300 . ?
C8 C9 1.373(4) . ?
C9 H9 0.9300 . ?
C9 C10 1.386(4) . ?
C10 C11 1.369(4) . ?
C11 H11 0.9300 . ?
C11 C12 1.381(4) . ?
C12 H12 0.9300 . ?
